data_7116080
loop_
_publ_author_name
'Qi Wang'
'Ming Cheng'
'Yue Zhao'
'Zhen Yang'
'Juli Jiang'
'Leyong Wang'
'Yi Pan'

_publ_section_title
;
 Redox-switchable host-guest systems based on a
 bisthiotetrathiafulvalene-bridged cryptand
;
_journal_name_full Chem.Commun.
_journal_page_first 15585
_journal_paper_doi 10.1039/C4cc07770A
_journal_volume 50
_journal_year 2014
_chemical_formula_moiety 'C36 H44 O10 S6, C12 H14 N2, 2(F6 P)'
_chemical_formula_sum 'C48 H58 F12 N2 O10 P2 S6'
_chemical_formula_weight 1305.26
_chemical_name_systematic
; 
 ? 
;
_space_group_IT_number 7
_symmetry_cell_setting monoclinic
_symmetry_space_group_name_Hall 'P -2yc'
_symmetry_space_group_name_H-M 'P 1 c 1'
_atom_sites_solution_hydrogens geom
_atom_sites_solution_primary direct
_atom_sites_solution_secondary difmap
_audit_creation_method SHELXL-97
_cell_angle_alpha 90.00
_cell_angle_beta 105.6740(10)
_cell_angle_gamma 90.00
_cell_formula_units_Z 4
_cell_length_a 11.7180(2)
_cell_length_b 25.4446(4)
_cell_length_c 26.3628(3)
_cell_measurement_reflns_used 6157
_cell_measurement_temperature 293(2)
_cell_measurement_theta_max 55.23
_cell_measurement_theta_min 2.46
_cell_volume 7568.0(2)
_computing_cell_refinement 'Bruker SAINT'
_computing_data_collection 'Bruker APEX2'
_computing_data_reduction 'Bruker SAINT'
_computing_molecular_graphics 'Bruker SHELXTL'
_computing_publication_material 'Bruker SHELXTL'
_computing_structure_refinement 'SHELXL-97 (Sheldrick, 2008)'
_computing_structure_solution 'SHELXS-97 (Sheldrick, 2008)'
_diffrn_ambient_temperature 293(2)
_diffrn_measured_fraction_theta_full 0.974
_diffrn_measured_fraction_theta_max 0.974
_diffrn_measurement_device_type 'Bruker APEX-II CCD'
_diffrn_measurement_method '\f and \w scans'
_diffrn_radiation_monochromator graphite
_diffrn_radiation_source 'fine-focus sealed tube'
_diffrn_radiation_type CuK\a
_diffrn_radiation_wavelength 1.54178
_diffrn_reflns_av_R_equivalents 0.0459
_diffrn_reflns_av_sigmaI/netI 0.0736
_diffrn_reflns_limit_h_max 10
_diffrn_reflns_limit_h_min -13
_diffrn_reflns_limit_k_max 29
_diffrn_reflns_limit_k_min -28
_diffrn_reflns_limit_l_max 30
_diffrn_reflns_limit_l_min -30
_diffrn_reflns_number 29348
_diffrn_reflns_theta_full 65.00
_diffrn_reflns_theta_max 65.00
_diffrn_reflns_theta_min 1.74
_exptl_absorpt_coefficient_mu 2.711
_exptl_absorpt_correction_T_max 0.6269
_exptl_absorpt_correction_T_min 0.5391
_exptl_absorpt_correction_type multi-scan
_exptl_absorpt_process_details sadabs
_exptl_crystal_colour yellow
_exptl_crystal_density_diffrn 1.146
_exptl_crystal_density_method 'not measured'
_exptl_crystal_description block
_exptl_crystal_F_000 2696
_exptl_crystal_size_max 0.26
_exptl_crystal_size_mid 0.24
_exptl_crystal_size_min 0.19
_platon_squeeze_details
;
;
_refine_diff_density_max 0.417
_refine_diff_density_min -0.295
_refine_diff_density_rms 0.049
_refine_ls_abs_structure_details 'Flack H D (1983), Acta Cryst. A39, 876-881'
_refine_ls_abs_structure_Flack 0.767(8)
_refine_ls_extinction_method none
_refine_ls_goodness_of_fit_ref 1.030
_refine_ls_hydrogen_treatment constr
_refine_ls_matrix_type full
_refine_ls_number_parameters 558
_refine_ls_number_reflns 15250
_refine_ls_number_restraints 10
_refine_ls_restrained_S_all 1.036
_refine_ls_R_factor_all 0.1064
_refine_ls_R_factor_gt 0.0680
_refine_ls_shift/su_max 0.001
_refine_ls_shift/su_mean 0.000
_refine_ls_structure_factor_coef Fsqd
_refine_ls_weighting_details 'calc w=1/[\s^2^(Fo^2^)+(0.0109P)^2^+6.0000P] where P=(Fo^2^+2Fc^2^)/3'
_refine_ls_weighting_scheme calc
_refine_ls_wR_factor_gt 0.1512
_refine_ls_wR_factor_ref 0.1611
_reflns_number_gt 8375
_reflns_number_total 15250
_reflns_threshold_expression >2sigma(I)
_cod_data_source_file c4cc07770a2.cif
_cod_data_source_block 1
_cod_original_sg_symbol_H-M 'Pc  '
_cod_database_code 7116080

loop_
_symmetry_equiv_pos_as_xyz
'x, y, z'
'x, -y, z+1/2'

loop_
_atom_site_label
_atom_site_type_symbol
_atom_site_fract_x
_atom_site_fract_y
_atom_site_fract_z
_atom_site_U_iso_or_equiv
_atom_site_adp_type
_atom_site_occupancy
_atom_site_symmetry_multiplicity
_atom_site_calc_flag
_atom_site_refinement_flags
S1 S 0.33189(8) 0.75203(4) 0.91677(4) 0.115 Uani 1 1 d .
S2 S 0.56448(7) 0.71664(3) 0.90026(3) 0.101 Uani 1 1 d .
S3 S 0.50532(8) 0.75596(4) 0.79137(3) 0.113 Uani 1 1 d .
S4 S 0.84256(8) 0.70948(4) 0.90081(3) 0.106 Uani 1 1 d .
S5 S 0.78193(8) 0.74744(4) 0.79157(3) 0.101 Uani 1 1 d .
S6 S 1.03412(8) 0.77503(4) 0.79635(3) 0.106 Uani 1 1 d .
O1 O 0.4007(2) 0.96005(10) 0.90037(9) 0.131 Uani 1 1 d .
O2 O 0.3384(2) 1.02132(9) 0.80926(10) 0.142 Uani 1 1 d .
O3 O 0.4430(3) 1.08315(10) 0.74628(13) 0.223 Uani 1 1 d .
O4 O 0.68848(19) 1.08918(8) 0.77279(10) 0.1408(11) Uani 1 1 d .
O5 O 0.87108(19) 1.01495(8) 0.79759(8) 0.1102(8) Uani 1 1 d .
O6 O 0.6332(2) 0.92688(10) 1.07477(10) 0.1431(11) Uani 1 1 d .
O7 O 0.8496(2) 0.96134(16) 1.13548(10) 0.2248(16) Uani 1 1 d .
O8 O 1.0881(2) 0.95652(11) 1.14415(9) 0.146 Uani 1 1 d .
O9 O 1.16210(18) 0.91876(9) 1.05649(7) 0.1111(9) Uani 1 1 d .
O10 O 1.10134(17) 0.92385(7) 0.94622(7) 0.0919(7) Uani 1 1 d .
C1 C 0.4127(3) 0.86957(14) 0.93523(13) 0.106 Uani 1 1 d .
H1 H 0.3647 0.8567 0.9036 0.127 Uiso 1 1 calc R
C2 C 0.4531(3) 0.83581(12) 0.97556(11) 0.094 Uani 1 1 d .
C3 C 0.5267(3) 0.85767(13) 1.02375(12) 0.103 Uani 1 1 d .
H3 H 0.5521 0.8360 1.0530 0.124 Uiso 1 1 calc R
C4 C 0.5607(3) 0.90948(13) 1.02792(13) 0.110 Uani 1 1 d .
C5 C 0.5115(3) 0.94441(13) 0.98256(13) 0.107 Uani 1 1 d .
H5 H 0.5295 0.9801 0.9841 0.129 Uiso 1 1 calc R
C6 C 0.4401(3) 0.92301(13) 0.93903(12) 0.107 Uani 1 1 d .
C7 C 0.3199(3) 0.94151(15) 0.85154(14) 0.136 Uani 1 1 d .
H7A H 0.2634 0.9168 0.8590 0.163 Uiso 1 1 calc R
H7B H 0.3636 0.9240 0.8300 0.163 Uiso 1 1 calc R
C8 C 0.2564(3) 0.98884(17) 0.82320(17) 0.154 Uani 1 1 d .
H8A H 0.1963 0.9779 0.7919 0.184 Uiso 1 1 calc R
H8B H 0.2177 1.0077 0.8459 0.184 Uiso 1 1 calc R
C9 C 0.2927(4) 1.0731(2) 0.7896(2) 0.218 Uani 1 1 d .
H9A H 0.2643 1.0919 0.8157 0.262 Uiso 1 1 calc R
H9B H 0.2283 1.0698 0.7576 0.262 Uiso 1 1 calc R
C10 C 0.3944(5) 1.10036(18) 0.7789(3) 0.259 Uani 1 1 d .
H10A H 0.3689 1.1359 0.7682 0.310 Uiso 1 1 calc R
H10B H 0.4549 1.1031 0.8122 0.310 Uiso 1 1 calc R
C11 C 0.4987(4) 1.11131(16) 0.71805(17) 0.165 Uani 1 1 d U
H11A H 0.4488 1.1408 0.7029 0.198 Uiso 1 1 calc R
H11B H 0.5086 1.0898 0.6892 0.198 Uiso 1 1 calc R
C12 C 0.6195(3) 1.13228(12) 0.74813(19) 0.177 Uani 1 1 d .
H12A H 0.6575 1.1495 0.7242 0.213 Uiso 1 1 calc R
H12B H 0.6111 1.1576 0.7743 0.213 Uiso 1 1 calc R
C13 C 0.8103(3) 1.10375(12) 0.79666(15) 0.125 Uani 1 1 d .
H13A H 0.8136 1.1357 0.8171 0.150 Uiso 1 1 calc R
H13B H 0.8507 1.1101 0.7696 0.150 Uiso 1 1 calc R
C14 C 0.8673(3) 1.06082(11) 0.83067(14) 0.1332(16) Uani 1 1 d .
H14A H 0.9471 1.0709 0.8500 0.160 Uiso 1 1 calc R
H14B H 0.8231 1.0526 0.8559 0.160 Uiso 1 1 calc R
C15 C 0.6473(5) 0.9792(2) 1.0811(2) 0.227 Uani 1 1 d .
H15A H 0.5745 0.9965 1.0826 0.273 Uiso 1 1 calc R
H15B H 0.6762 0.9950 1.0534 0.273 Uiso 1 1 calc R
C16 C 0.7482(4) 0.9806(3) 1.13846(18) 0.272 Uani 1 1 d .
H16A H 0.7596 1.0166 1.1509 0.327 Uiso 1 1 calc R
H16B H 0.7199 0.9605 1.1639 0.327 Uiso 1 1 calc R
C17 C 0.9388(3) 0.9744(2) 1.18347(14) 0.221 Uani 1 1 d D
H17A H 0.9643 0.9431 1.2045 0.266 Uiso 1 1 calc R
H17B H 0.9077 0.9993 1.2042 0.266 Uiso 1 1 calc R
C18 C 1.0381(3) 0.99750(19) 1.16714(15) 0.210 Uani 1 1 d D
H18A H 1.0102 1.0255 1.1418 0.252 Uiso 1 1 calc R
H18B H 1.0964 1.0119 1.1973 0.252 Uiso 1 1 calc R
C19 C 1.1920(4) 0.97122(19) 1.13020(18) 0.184(2) Uani 1 1 d .
H19A H 1.1745 1.0010 1.1064 0.220 Uiso 1 1 calc R
H19B H 1.2518 0.9821 1.1616 0.220 Uiso 1 1 calc R
C20 C 1.2380(3) 0.9294(2) 1.10551(14) 0.179 Uani 1 1 d .
H20A H 1.2473 0.8982 1.1274 0.215 Uiso 1 1 calc R
H20B H 1.3153 0.9391 1.1017 0.215 Uiso 1 1 calc R
C21 C 1.2235(3) 0.88777(13) 1.02556(11) 0.098 Uani 1 1 d .
H21A H 1.2510 0.8549 1.0434 0.117 Uiso 1 1 calc R
H21B H 1.2916 0.9069 1.0210 0.117 Uiso 1 1 calc R
C22 C 1.1409(3) 0.87745(12) 0.97472(10) 0.0910(11) Uani 1 1 d .
H22A H 1.1790 0.8552 0.9543 0.109 Uiso 1 1 calc R
H22B H 1.0731 0.8585 0.9799 0.109 Uiso 1 1 calc R
C23 C 1.0366(2) 0.87978(12) 0.86231(10) 0.085 Uani 1 1 d .
H23 H 1.0761 0.8491 0.8760 0.101 Uiso 1 1 calc R
C24 C 0.9761(2) 0.88213(11) 0.81039(10) 0.080 Uani 1 1 d .
C25 C 0.9207(2) 0.92801(13) 0.79018(11) 0.095 Uani 1 1 d .
H25 H 0.8784 0.9297 0.7549 0.114 Uiso 1 1 calc R
C26 C 0.9273(2) 0.97239(12) 0.82234(11) 0.086 Uani 1 1 d .
C27 C 0.9860(2) 0.96755(12) 0.87438(11) 0.088 Uani 1 1 d .
H27 H 0.9894 0.9961 0.8967 0.105 Uiso 1 1 calc R
C28 C 1.0396(2) 0.92171(10) 0.89421(11) 0.0833(10) Uani 1 1 d .
C29 C 0.9759(3) 0.83756(13) 0.77108(12) 0.1095(13) Uani 1 1 d .
H29A H 1.0203 0.8495 0.7471 0.131 Uiso 1 1 calc R
H29B H 0.8947 0.8323 0.7504 0.131 Uiso 1 1 calc R
C30 C 0.9261(3) 0.75391(12) 0.82787(11) 0.092 Uani 1 1 d .
C31 C 0.9557(3) 0.73606(12) 0.87717(12) 0.105 Uani 1 1 d .
H31 H 1.0334 0.7377 0.8982 0.126 Uiso 1 1 calc R
C32 C 0.7286(3) 0.72952(11) 0.84621(11) 0.091 Uani 1 1 d .
C33 C 0.6150(3) 0.73352(11) 0.84427(11) 0.098 Uani 1 1 d .
C34 C 0.4026(3) 0.76869(13) 0.82709(12) 0.103 Uani 1 1 d .
H34 H 0.3330 0.7869 0.8117 0.123 Uiso 1 1 calc R
C35 C 0.4258(3) 0.75176(12) 0.87707(13) 0.103 Uani 1 1 d .
C36 C 0.4196(3) 0.77877(12) 0.97527(13) 0.115 Uani 1 1 d .
H36A H 0.3784 0.7737 1.0022 0.139 Uiso 1 1 calc R
H36B H 0.4923 0.7585 0.9857 0.139 Uiso 1 1 calc R
S7 S -0.20614(8) 0.25628(4) 0.85259(3) 0.106 Uani 1 1 d .
S8 S 0.03576(7) 0.22306(4) 0.84663(3) 0.099 Uani 1 1 d .
S9 S -0.03150(7) 0.22636(3) 0.73089(3) 0.097 Uani 1 1 d .
S10 S 0.31432(8) 0.22981(4) 0.84850(3) 0.104 Uani 1 1 d .
S11 S 0.24533(7) 0.23238(3) 0.73247(3) 0.091 Uani 1 1 d .
S12 S 0.48986(7) 0.26380(3) 0.72782(3) 0.102 Uani 1 1 d .
O11 O -0.21673(19) 0.44616(8) 0.76353(7) 0.101 Uani 1 1 d .
O12 O -0.29018(17) 0.47833(9) 0.65724(7) 0.105 Uani 1 1 d .
O13 O -0.2094(2) 0.53345(9) 0.57955(8) 0.123 Uani 1 1 d .
O14 O 0.0387(2) 0.54841(10) 0.59587(9) 0.141 Uani 1 1 d .
O15 O 0.23261(18) 0.47903(8) 0.63775(7) 0.101 Uani 1 1 d .
O16 O 0.0362(2) 0.47788(9) 0.93423(8) 0.119 Uani 1 1 d .
O17 O 0.2276(2) 0.54963(12) 0.97298(9) 0.194 Uani 1 1 d .
O18 O 0.46935(19) 0.55135(9) 0.98308(8) 0.115 Uani 1 1 d .
O19 O 0.55764(18) 0.49034(10) 0.91433(7) 0.121 Uani 1 1 d .
O20 O 0.48696(18) 0.45549(8) 0.81091(7) 0.100 Uani 1 1 d .
C49 C 0.3078(2) 0.44981(11) 0.67737(10) 0.082 Uani 1 1 d .
C50 C 0.3619(2) 0.46730(12) 0.72699(11) 0.089 Uani 1 1 d .
H50 H 0.3507 0.5017 0.7366 0.107 Uiso 1 1 calc R
C51 C 0.4332(2) 0.43352(11) 0.76274(10) 0.079 Uani 1 1 d .
C52 C 0.4431(2) 0.38048(11) 0.75019(10) 0.084 Uani 1 1 d .
H52 H 0.4846 0.3568 0.7754 0.101 Uiso 1 1 calc R
C53 C 0.3888(2) 0.36410(10) 0.69852(10) 0.077 Uani 1 1 d .
C54 C 0.3206(2) 0.39807(11) 0.66276(10) 0.078 Uani 1 1 d .
H54 H 0.2829 0.3867 0.6289 0.093 Uiso 1 1 calc R
C55 C 0.2285(3) 0.53356(12) 0.64388(13) 0.112 Uani 1 1 d .
H55A H 0.3078 0.5481 0.6510 0.134 Uiso 1 1 calc R
H55B H 0.1971 0.5418 0.6734 0.134 Uiso 1 1 calc R
C56 C 0.1545(3) 0.55615(14) 0.59664(13) 0.119 Uani 1 1 d .
H56A H 0.1706 0.5935 0.5956 0.143 Uiso 1 1 calc R
H56B H 0.1706 0.5397 0.5661 0.143 Uiso 1 1 calc R
C57 C -0.0505(2) 0.56393(18) 0.55009(12) 0.156 Uani 1 1 d D
H57A H -0.0227 0.5931 0.5329 0.188 Uiso 1 1 calc R
H57B H -0.0703 0.5349 0.5254 0.188 Uiso 1 1 calc R
C58 C -0.1537(3) 0.57954(15) 0.56703(15) 0.169 Uani 1 1 d D
H58A H -0.2085 0.5989 0.5391 0.203 Uiso 1 1 calc R
H58B H -0.1298 0.6021 0.5977 0.203 Uiso 1 1 calc R
C59 C -0.3113(3) 0.54509(17) 0.59364(15) 0.148 Uani 1 1 d .
H59A H -0.2927 0.5715 0.6212 0.178 Uiso 1 1 calc R
H59B H -0.3678 0.5605 0.5635 0.178 Uiso 1 1 calc R
C60 C -0.3652(3) 0.50265(18) 0.61132(14) 0.144 Uani 1 1 d .
H60A H -0.3874 0.4767 0.5834 0.173 Uiso 1 1 calc R
H60B H -0.4371 0.5147 0.6192 0.173 Uiso 1 1 calc R
C61 C -0.3575(3) 0.44068(15) 0.67807(12) 0.117 Uani 1 1 d .
H61A H -0.3967 0.4162 0.6507 0.140 Uiso 1 1 calc R
H61B H -0.4177 0.4586 0.6906 0.140 Uiso 1 1 calc R
C62 C -0.2716(3) 0.41034(12) 0.72439(11) 0.096 Uani 1 1 d .
H62A H -0.3156 0.3846 0.7387 0.115 Uiso 1 1 calc R
H62B H -0.2123 0.3919 0.7117 0.115 Uiso 1 1 calc R
C63 C 0.5504(3) 0.42296(15) 0.85210(11) 0.116 Uani 1 1 d .
H63A H 0.5991 0.3986 0.8388 0.139 Uiso 1 1 calc R
H63B H 0.4954 0.4028 0.8660 0.139 Uiso 1 1 calc R
C64 C 0.6249(3) 0.45499(16) 0.89358(12) 0.122 Uani 1 1 d .
H64A H 0.6697 0.4323 0.9215 0.147 Uiso 1 1 calc R
H64B H 0.6809 0.4744 0.8796 0.147 Uiso 1 1 calc R
C65 C 0.6292(3) 0.52308(16) 0.95198(13) 0.137 Uani 1 1 d .
H65A H 0.6951 0.5355 0.9395 0.164 Uiso 1 1 calc R
H65B H 0.6612 0.5035 0.9843 0.164 Uiso 1 1 calc R
C66 C 0.5600(3) 0.56878(16) 0.96276(14) 0.131 Uani 1 1 d .
H66A H 0.6117 0.5922 0.9878 0.157 Uiso 1 1 calc R
H66B H 0.5271 0.5881 0.9304 0.157 Uiso 1 1 calc R
C67 C 0.4124(4) 0.59458(14) 0.99726(18) 0.171 Uani 1 1 d .
H67A H 0.3880 0.6185 0.9676 0.205 Uiso 1 1 calc R
H67B H 0.4664 0.6132 1.0260 0.205 Uiso 1 1 calc R
C68 C 0.3099(3) 0.57735(17) 1.01323(14) 0.176 Uani 1 1 d .
H68A H 0.3357 0.5549 1.0439 0.212 Uiso 1 1 calc R
H68B H 0.2711 0.6077 1.0233 0.212 Uiso 1 1 calc R
C69 C 0.1146(3) 0.56130(16) 0.96979(14) 0.139 Uani 1 1 d .
H69A H 0.1024 0.5989 0.9654 0.166 Uiso 1 1 calc R
H69B H 0.0959 0.5509 1.0020 0.166 Uiso 1 1 calc R
C70 C 0.0311(3) 0.53172(13) 0.92177(14) 0.116 Uani 1 1 d .
H70A H -0.0495 0.5445 0.9154 0.139 Uiso 1 1 calc R
H70B H 0.0572 0.5376 0.8903 0.139 Uiso 1 1 calc R
C71 C -0.0908(3) 0.46057(12) 0.84737(11) 0.091 Uani 1 1 d .
H71 H -0.0856 0.4954 0.8375 0.110 Uiso 1 1 calc R
C72 C -0.1560(3) 0.42650(12) 0.81245(11) 0.089 Uani 1 1 d .
C73 C -0.1689(3) 0.37507(12) 0.82783(11) 0.093 Uani 1 1 d .
H73 H -0.2145 0.3514 0.8038 0.111 Uiso 1 1 calc R
C74 C -0.1154(2) 0.35921(12) 0.87763(10) 0.083 Uani 1 1 d .
C75 C -0.0435(3) 0.39510(13) 0.91189(11) 0.103 Uani 1 1 d .
H75 H -0.0029 0.3841 0.9456 0.124 Uiso 1 1 calc R
C76 C -0.0314(3) 0.44494(12) 0.89767(10) 0.091 Uani 1 1 d .
C77 C -0.1274(3) 0.30449(12) 0.89782(12) 0.112 Uani 1 1 d .
H77A H -0.1658 0.3075 0.9260 0.134 Uiso 1 1 calc R
H77B H -0.0482 0.2911 0.9134 0.134 Uiso 1 1 calc R
C78 C -0.1110(3) 0.24591(11) 0.81303(11) 0.087 Uani 1 1 d .
C79 C -0.1327(3) 0.24644(11) 0.76200(12) 0.098 Uani 1 1 d .
H79 H -0.2062 0.2582 0.7419 0.118 Uiso 1 1 calc R
C80 C 0.0837(3) 0.22608(11) 0.78895(11) 0.088 Uani 1 1 d .
C81 C 0.1974(3) 0.22866(11) 0.78976(10) 0.082 Uani 1 1 d .
C82 C 0.3878(3) 0.25186(11) 0.76591(11) 0.090 Uani 1 1 d .
C83 C 0.4173(3) 0.25097(11) 0.81701(11) 0.090 Uani 1 1 d .
H83 H 0.4924 0.2615 0.8363 0.108 Uiso 1 1 calc R
C84 C 0.4103(3) 0.31009(11) 0.67928(11) 0.093 Uani 1 1 d .
H84A H 0.4536 0.3142 0.6529 0.111 Uiso 1 1 calc R
H84B H 0.3340 0.2948 0.6618 0.111 Uiso 1 1 calc R
N1 N 0.60142(19) 0.94353(9) 0.78775(9) 0.090 Uani 1 1 d .
N2 N 0.8783(2) 0.85809(9) 1.04285(9) 0.092 Uani 1 1 d .
C37 C 0.6115(3) 0.97567(12) 0.82601(12) 0.102 Uani 1 1 d .
H37 H 0.5837 1.0099 0.8189 0.123 Uiso 1 1 calc R
C38 C 0.6416(3) 0.89491(12) 0.79717(12) 0.111 Uani 1 1 d .
H38 H 0.6352 0.8720 0.7691 0.133 Uiso 1 1 calc R
C39 C 0.6915(3) 0.87782(12) 0.84659(12) 0.099 Uani 1 1 d .
H39 H 0.7149 0.8429 0.8519 0.118 Uiso 1 1 calc R
C40 C 0.7085(2) 0.91009(10) 0.88858(11) 0.080 Uani 1 1 d .
C41 C 0.6631(3) 0.96074(12) 0.87822(13) 0.100 Uani 1 1 d .
H41 H 0.6670 0.9843 0.9056 0.120 Uiso 1 1 calc R
C42 C 0.5429(4) 0.96299(14) 0.73239(13) 0.132 Uani 1 1 d .
H42A H 0.4584 0.9595 0.7252 0.198 Uiso 1 1 calc R
H42B H 0.5704 0.9425 0.7075 0.198 Uiso 1 1 calc R
H42C H 0.5627 0.9993 0.7295 0.198 Uiso 1 1 calc R
C43 C 0.8847(3) 0.90856(12) 1.02999(11) 0.095 Uani 1 1 d .
H43 H 0.9261 0.9322 1.0552 0.114 Uiso 1 1 calc R
C44 C 0.8313(3) 0.92553(11) 0.98070(11) 0.089 Uani 1 1 d .
H44 H 0.8395 0.9606 0.9726 0.107 Uiso 1 1 calc R
C45 C 0.7651(2) 0.89286(10) 0.94186(11) 0.078 Uani 1 1 d .
C46 C 0.7626(3) 0.83942(10) 0.95684(11) 0.086 Uani 1 1 d .
H46 H 0.7237 0.8149 0.9320 0.103 Uiso 1 1 calc R
C47 C 0.8161(3) 0.82331(11) 1.00678(11) 0.099 Uani 1 1 d .
H47 H 0.8101 0.7884 1.0162 0.119 Uiso 1 1 calc R
C48 C 0.9362(3) 0.84063(15) 1.09679(10) 0.117 Uani 1 1 d .
H48A H 1.0157 0.8295 1.0989 0.175 Uiso 1 1 calc R
H48B H 0.8926 0.8118 1.1058 0.175 Uiso 1 1 calc R
H48C H 0.9383 0.8692 1.1208 0.175 Uiso 1 1 calc R
N3 N -0.00841(19) 0.41164(9) 0.65134(9) 0.085 Uani 1 1 d .
N4 N 0.2865(2) 0.41867(10) 0.91914(8) 0.092 Uani 1 1 d .
C85 C 0.2811(3) 0.46151(12) 0.88928(11) 0.093 Uani 1 1 d .
H85 H 0.3171 0.4923 0.9048 0.112 Uiso 1 1 calc R
C86 C 0.2252(2) 0.46167(11) 0.83762(10) 0.086 Uani 1 1 d .
H86 H 0.2242 0.4919 0.8176 0.103 Uiso 1 1 calc R
C87 C 0.1663(2) 0.41397(10) 0.81319(10) 0.078 Uani 1 1 d .
C88 C 0.1752(2) 0.37034(11) 0.84423(11) 0.086 Uani 1 1 d .
H88 H 0.1423 0.3386 0.8299 0.104 Uiso 1 1 calc R
C89 C 0.2355(3) 0.37416(13) 0.89869(12) 0.104 Uani 1 1 d .
H89 H 0.2392 0.3450 0.9203 0.125 Uiso 1 1 calc R
C90 C 0.3540(4) 0.42447(16) 0.97716(11) 0.139 Uani 1 1 d .
H90A H 0.4154 0.3984 0.9862 0.209 Uiso 1 1 calc R
H90B H 0.3003 0.4197 0.9986 0.209 Uiso 1 1 calc R
H90C H 0.3886 0.4589 0.9831 0.209 Uiso 1 1 calc R
C91 C 0.1035(2) 0.41390(10) 0.75708(10) 0.069 Uani 1 1 d .
C92 C 0.0510(3) 0.45783(11) 0.73176(11) 0.090 Uani 1 1 d .
H92 H 0.0548 0.4892 0.7502 0.108 Uiso 1 1 calc R
C93 C -0.0088(2) 0.45591(12) 0.67804(10) 0.087 Uani 1 1 d .
H93 H -0.0485 0.4854 0.6612 0.104 Uiso 1 1 calc R
C94 C 0.0404(3) 0.36786(12) 0.67554(11) 0.0897(11) Uani 1 1 d .
H94 H 0.0374 0.3371 0.6562 0.108 Uiso 1 1 calc R
C95 C 0.0938(2) 0.36762(11) 0.72721(11) 0.082 Uani 1 1 d .
H95 H 0.1249 0.3364 0.7436 0.098 Uiso 1 1 calc R
C96 C -0.0651(3) 0.41171(14) 0.59374(11) 0.109 Uani 1 1 d .
H96A H -0.1331 0.4344 0.5861 0.164 Uiso 1 1 calc R
H96B H -0.0894 0.3767 0.5823 0.164 Uiso 1 1 calc R
H96C H -0.0095 0.4241 0.5756 0.164 Uiso 1 1 calc R
P3 P 0.59055(10) 0.29245(5) 0.98018(4) 0.127 Uani 1 1 d .
F19 F 0.4681(3) 0.30515(17) 0.95168(14) 0.280 Uani 1 1 d .
F21 F 0.5810(4) 0.24838(15) 1.0111(2) 0.357 Uani 1 1 d .
F23 F 0.7152(3) 0.2891(3) 1.00227(15) 0.388 Uani 1 1 d .
F22 F 0.6062(5) 0.34035(18) 0.9537(2) 0.461 Uani 1 1 d .
F29 F 0.6037(3) 0.26212(17) 0.93433(12) 0.281 Uani 1 1 d .
F18 F 0.5740(4) 0.32158(19) 1.02601(12) 0.312 Uani 1 1 d .
P1 P 0.69037(9) 0.28905(4) 0.60578(4) 0.117 Uani 1 1 d .
F7 F 0.6952(2) 0.27250(15) 0.54993(8) 0.244 Uani 1 1 d .
F8 F 0.7110(3) 0.23314(12) 0.62512(14) 0.225 Uani 1 1 d .
F9 F 0.5515(2) 0.28461(15) 0.58624(9) 0.216 Uani 1 1 d .
F10 F 0.6795(2) 0.30224(10) 0.66172(7) 0.156 Uani 1 1 d .
F11 F 0.6755(3) 0.34889(10) 0.58932(10) 0.193 Uani 1 1 d .
F12 F 0.82569(19) 0.29680(12) 0.62749(9) 0.187 Uani 1 1 d .
P2 P 0.12205(9) 0.27922(4) 0.54206(4) 0.110 Uani 1 1 d .
F1 F -0.0166(4) 0.29469(18) 0.52742(19) 0.356 Uani 1 1 d .
F2 F 0.1153(4) 0.30035(16) 0.49082(12) 0.339 Uani 1 1 d .
F3 F 0.0543(3) 0.23069(10) 0.51687(13) 0.253 Uani 1 1 d .
F4 F 0.2350(3) 0.2625(2) 0.56324(14) 0.461 Uani 1 1 d .
F5 F 0.1580(4) 0.32816(12) 0.56892(12) 0.280 Uani 1 1 d .
F6 F 0.1050(4) 0.27133(16) 0.59589(11) 0.291 Uani 1 1 d .
P4 P 0.25354(11) 0.85535(5) 0.68527(5) 0.140 Uani 1 1 d .
F13 F 0.2413(6) 0.8262(2) 0.63457(18) 0.416 Uani 1 1 d .
F14 F 0.2818(4) 0.90458(16) 0.65802(17) 0.306 Uani 1 1 d .
F15 F 0.3805(3) 0.84475(16) 0.71113(16) 0.345 Uani 1 1 d .
F16 F 0.2277(4) 0.81093(15) 0.71540(15) 0.341 Uani 1 1 d .
F17 F 0.1222(3) 0.86761(19) 0.65931(17) 0.292 Uani 1 1 d .
F24 F 0.2655(6) 0.8794(3) 0.73133(18) 0.506 Uani 1 1 d .

loop_
_atom_site_aniso_label
_atom_site_aniso_U_11
_atom_site_aniso_U_22
_atom_site_aniso_U_33
_atom_site_aniso_U_23
_atom_site_aniso_U_13
_atom_site_aniso_U_12
S1 0.100 0.122 0.118 0.011 0.021 -0.018
S2 0.103 0.090 0.106 0.018 0.021 -0.006
S3 0.115 0.122 0.090 0.012 0.003 -0.008
S4 0.115 0.101 0.094 0.013 0.013 0.012
S5 0.108 0.109 0.082 -0.006 0.015 -0.003
S6 0.104 0.107 0.110 -0.009 0.034 0.014
O1 0.112 0.138 0.130 0.024 0.014 0.009
O2 0.150 0.112 0.163 0.057 0.038 0.035
O3 0.245 0.148 0.308 0.160 0.132 0.058
O4 0.0910(15) 0.0881(13) 0.212(2) 0.0509(15) -0.0135(15) -0.0097(12)
O5 0.1110(15) 0.0960(13) 0.1145(14) 0.0410(12) 0.0147(12) 0.0170(12)
O6 0.1302(18) 0.1386(18) 0.1587(18) -0.0563(16) 0.0360(15) -0.0275(16)
O7 0.1207(19) 0.402(4) 0.1453(17) -0.135(2) 0.0248(15) 0.027(3)
O8 0.123 0.193 0.125 -0.063 0.036 -0.024
O9 0.0950(14) 0.1396(17) 0.0925(13) -0.0101(13) 0.0145(11) -0.0012(14)
O10 0.1004(14) 0.0845(12) 0.0796(11) 0.0098(10) 0.0051(10) 0.0150(11)
C1 0.075 0.128 0.114 0.001 0.026 0.004
C2 0.085 0.100 0.096 0.007 0.025 0.010
C3 0.084 0.117 0.104 0.015 0.018 0.016
C4 0.104 0.104 0.129 -0.032 0.044 -0.006
C5 0.097 0.092 0.132 0.003 0.030 0.005
C6 0.102 0.105 0.103 0.007 0.007 0.021
C7 0.117 0.128 0.144 0.026 0.003 0.003
C8 0.096 0.170 0.193 0.059 0.035 0.021
C9 0.098 0.233 0.340 0.111 0.090 0.057
C10 0.245 0.148 0.408 0.160 0.132 0.088
C11 0.155 0.131 0.184 0.067 0.000 0.018
C12 0.133 0.076 0.267 0.069 -0.041 -0.024
C13 0.101 0.079 0.183 0.034 0.019 -0.018
C14 0.149(3) 0.0650(16) 0.145(3) 0.0360(19) -0.031(2) -0.0180(19)
C15 0.257 0.156 0.233 -0.040 0.006 0.050
C16 0.124 0.488 0.176 -0.170 -0.008 0.106
C17 0.216 0.330 0.121 -0.086 0.052 0.022
C18 0.202 0.246 0.220 -0.151 0.124 -0.072
C19 0.179(4) 0.184(4) 0.181(4) -0.056(3) 0.036(3) -0.091(3)
C20 0.103 0.302 0.134 -0.108 0.034 -0.043
C21 0.086 0.107 0.096 0.017 0.017 0.018
C22 0.0921(19) 0.099(2) 0.0861(17) 0.0229(16) 0.0306(14) 0.0136(17)
C23 0.079 0.086 0.087 0.013 0.021 0.011
C24 0.082 0.085 0.076 -0.004 0.028 -0.010
C25 0.078 0.120 0.087 0.026 0.021 -0.008
C26 0.083 0.086 0.091 0.008 0.027 -0.005
C27 0.077 0.093 0.098 0.004 0.031 -0.009
C28 0.0774(18) 0.0682(15) 0.0960(19) 0.0041(16) 0.0091(15) 0.0008(15)
C29 0.109(2) 0.118(2) 0.096(2) -0.004(2) 0.0171(18) -0.002(2)
C30 0.089 0.084 0.091 -0.008 0.004 0.006
C31 0.119 0.094 0.098 0.014 0.023 -0.006
C32 0.098 0.080 0.080 -0.006 0.003 0.011
C33 0.134 0.071 0.082 0.008 0.017 -0.003
C34 0.086 0.107 0.102 0.020 0.004 0.005
C35 0.080 0.095 0.118 -0.007 0.000 -0.022
C36 0.124 0.093 0.120 0.016 0.017 0.015
S7 0.108 0.107 0.109 0.002 0.042 -0.018
S8 0.106 0.107 0.083 0.015 0.026 0.001
S9 0.104 0.101 0.082 -0.010 0.019 -0.009
S10 0.106 0.115 0.085 0.012 0.013 0.013
S11 0.101 0.088 0.081 -0.003 0.021 0.014
S12 0.095 0.097 0.117 0.013 0.032 0.024
O11 0.117 0.093 0.089 -0.007 0.021 0.001
O12 0.077 0.138 0.089 0.014 0.004 0.000
O13 0.106 0.136 0.119 0.041 0.019 0.015
O14 0.100 0.159 0.157 0.073 0.025 0.001
O15 0.109 0.089 0.100 0.004 0.020 0.017
O16 0.126 0.129 0.100 -0.028 0.027 -0.011
O17 0.089 0.303 0.183 -0.170 0.027 -0.012
O18 0.108 0.117 0.120 -0.048 0.029 -0.006
O19 0.089 0.176 0.087 -0.037 0.004 -0.006
O20 0.108 0.105 0.079 -0.008 0.010 -0.007
C49 0.082 0.082 0.080 0.006 0.017 -0.004
C50 0.090 0.076 0.105 -0.008 0.034 -0.003
C51 0.077 0.089 0.076 -0.003 0.029 -0.012
C52 0.091 0.078 0.087 0.007 0.028 -0.003
C53 0.080 0.073 0.081 0.008 0.023 0.004
C54 0.067 0.089 0.076 -0.007 0.015 -0.002
C55 0.120 0.078 0.125 0.021 0.013 0.001
C56 0.114 0.110 0.137 0.020 0.040 -0.009
C57 0.099 0.249 0.129 0.103 0.044 0.038
C58 0.108 0.173 0.214 0.122 0.021 0.007
C59 0.119 0.185 0.141 0.056 0.036 0.015
C60 0.118 0.183 0.121 -0.001 0.013 0.004
C61 0.091 0.161 0.092 0.002 0.013 -0.015
C62 0.084 0.097 0.103 0.000 0.018 -0.007
C63 0.118 0.143 0.083 -0.015 0.022 0.026
C64 0.075 0.196 0.097 -0.024 0.026 0.018
C65 0.119 0.188 0.095 -0.030 0.013 -0.041
C66 0.107 0.148 0.130 -0.032 0.020 -0.031
C67 0.132 0.118 0.236 -0.098 0.003 -0.008
C68 0.125 0.239 0.144 -0.138 0.001 0.008
C69 0.123 0.154 0.137 -0.057 0.033 0.008
C70 0.087 0.111 0.137 -0.034 0.007 0.000
C71 0.096 0.081 0.103 0.001 0.038 0.016
C72 0.091 0.094 0.084 -0.014 0.027 0.000
C73 0.088 0.101 0.094 -0.005 0.033 0.007
C74 0.078 0.101 0.079 -0.013 0.037 0.005
C75 0.113 0.120 0.084 -0.022 0.040 -0.001
C76 0.103 0.100 0.074 -0.025 0.028 -0.010
C77 0.150 0.100 0.092 0.002 0.043 -0.017
C78 0.090 0.074 0.094 -0.006 0.019 -0.018
C79 0.114 0.078 0.091 -0.003 0.011 -0.005
C80 0.109 0.077 0.074 0.002 0.017 -0.003
C81 0.095 0.077 0.072 0.004 0.020 0.007
C82 0.094 0.079 0.098 0.011 0.026 0.023
C83 0.092 0.087 0.088 0.002 0.018 -0.004
C84 0.111 0.086 0.079 0.013 0.021 0.018
N1 0.075 0.081 0.109 0.020 0.015 -0.009
N2 0.105 0.081 0.096 -0.001 0.038 0.001
C37 0.100 0.072 0.124 0.022 0.013 0.008
C38 0.148 0.086 0.085 -0.001 0.006 -0.014
C39 0.119 0.070 0.113 0.007 0.043 0.003
C40 0.085 0.059 0.094 0.003 0.018 -0.004
C41 0.087 0.080 0.132 0.000 0.027 -0.008
C42 0.165 0.110 0.119 0.030 0.034 -0.012
C43 0.108 0.090 0.084 -0.011 0.022 -0.008
C44 0.111 0.060 0.101 -0.011 0.038 -0.009
C45 0.075 0.065 0.097 -0.001 0.028 -0.003
C46 0.097 0.060 0.094 -0.006 0.016 -0.013
C47 0.125 0.066 0.104 0.003 0.027 -0.011
C48 0.142 0.137 0.070 0.016 0.027 0.013
N3 0.083 0.074 0.105 -0.007 0.036 -0.011
N4 0.095 0.103 0.079 -0.013 0.028 0.010
C85 0.093 0.081 0.103 -0.013 0.023 0.005
C86 0.096 0.076 0.085 -0.006 0.021 -0.006
C87 0.086 0.075 0.076 -0.002 0.027 0.005
C88 0.094 0.068 0.101 -0.002 0.033 0.010
C89 0.112 0.104 0.093 -0.002 0.021 0.021
C90 0.172 0.157 0.073 -0.014 0.006 0.041
C91 0.063 0.062 0.088 0.002 0.031 -0.002
C92 0.103 0.074 0.096 -0.008 0.034 -0.002
C93 0.089 0.084 0.090 0.010 0.030 0.004
C94 0.0899(19) 0.0832(18) 0.0936(18) -0.0274(16) 0.0206(15) -0.0011(16)
C95 0.081 0.073 0.093 0.008 0.028 0.001
C96 0.133 0.110 0.085 -0.007 0.032 0.014
P3 0.126 0.146 0.106 0.002 0.028 0.015
F19 0.149 0.355 0.294 -0.131 -0.012 0.055
F21 0.399 0.206 0.548 0.157 0.268 0.039
F23 0.145 0.738 0.253 -0.164 0.006 0.031
F22 0.328 0.377 0.641 0.340 0.065 -0.047
F29 0.300 0.364 0.182 -0.098 0.072 0.053
F18 0.295 0.460 0.184 -0.129 0.073 0.062
P1 0.094 0.140 0.105 -0.036 0.008 0.001
F7 0.174 0.436 0.119 -0.115 0.037 0.031
F8 0.217 0.157 0.281 -0.024 0.033 -0.027
F9 0.097 0.400 0.147 -0.096 0.024 -0.015
F10 0.189 0.174 0.103 -0.023 0.038 0.004
F11 0.230 0.159 0.178 0.050 0.032 0.042
F12 0.107 0.253 0.166 0.045 -0.025 -0.031
P2 0.124 0.109 0.090 -0.026 0.017 -0.021
F1 0.205 0.386 0.431 -0.228 0.009 0.003
F2 0.434 0.405 0.141 0.011 0.011 -0.264
F3 0.304 0.135 0.239 -0.045 -0.066 -0.025
F4 0.178 0.885 0.249 -0.283 -0.063 0.240
F5 0.448 0.175 0.185 -0.077 0.029 -0.083
F6 0.412 0.339 0.153 -0.031 0.128 -0.171
P4 0.138 0.145 0.128 0.015 0.019 0.012
F13 0.568 0.392 0.338 -0.177 0.206 -0.080
F14 0.326 0.251 0.335 0.115 0.076 0.034
F15 0.122 0.430 0.450 0.299 0.018 0.013
F16 0.246 0.357 0.355 0.240 -0.029 -0.076
F17 0.167 0.344 0.337 0.053 0.022 0.021
F24 0.548 0.653 0.351 -0.305 0.179 -0.042

loop_
_atom_type_symbol
_atom_type_description
_atom_type_scat_dispersion_real
_atom_type_scat_dispersion_imag
_atom_type_scat_source
C C 0.0181 0.0091 'International Tables Vol C Tables 4.2.6.8 and 6.1.1.4'
H H 0.0000 0.0000 'International Tables Vol C Tables 4.2.6.8 and 6.1.1.4'
F F 0.0727 0.0534 'International Tables Vol C Tables 4.2.6.8 and 6.1.1.4'
N N 0.0311 0.0180 'International Tables Vol C Tables 4.2.6.8 and 6.1.1.4'
O O 0.0492 0.0322 'International Tables Vol C Tables 4.2.6.8 and 6.1.1.4'
P P 0.2955 0.4335 'International Tables Vol C Tables 4.2.6.8 and 6.1.1.4'
S S 0.3331 0.5567 'International Tables Vol C Tables 4.2.6.8 and 6.1.1.4'

loop_
_geom_angle_atom_site_label_1
_geom_angle_atom_site_label_2
_geom_angle_atom_site_label_3
_geom_angle
C35 S1 C36 102.69(17)
C33 S2 C35 94.01(16)
C33 S3 C34 95.58(16)
C31 S4 C32 94.47(15)
C30 S5 C32 94.68(15)
C30 S6 C29 101.26(16)
C6 O1 C7 116.2(3)
C8 O2 C9 114.6(3)
C10 O3 C11 126.2(4)
C12 O4 C13 112.1(2)
C26 O5 C14 116.3(2)
C15 O6 C4 117.1(3)
C16 O7 C17 108.4(3)
C18 O8 C19 113.8(3)
C20 O9 C21 109.8(3)
C28 O10 C22 120.7(2)
C2 C1 C6 122.6(3)
C2 C1 H1 118.7
C6 C1 H1 118.7
C1 C2 C3 116.6(3)
C1 C2 C36 125.1(3)
C3 C2 C36 118.1(3)
C4 C3 C2 122.2(3)
C4 C3 H3 118.9
C2 C3 H3 118.9
C3 C4 O6 118.6(3)
C3 C4 C5 118.2(3)
O6 C4 C5 123.2(3)
C6 C5 C4 117.8(3)
C6 C5 H5 121.1
C4 C5 H5 121.1
C5 C6 O1 111.3(3)
C5 C6 C1 122.4(3)
O1 C6 C1 126.2(3)
O1 C7 C8 107.2(3)
O1 C7 H7A 110.3
C8 C7 H7A 110.3
O1 C7 H7B 110.3
C8 C7 H7B 110.3
H7A C7 H7B 108.5
O2 C8 C7 108.8(3)
O2 C8 H8A 109.9
C7 C8 H8A 109.9
O2 C8 H8B 109.9
C7 C8 H8B 109.9
H8A C8 H8B 108.3
O2 C9 C10 104.8(3)
O2 C9 H9A 110.8
C10 C9 H9A 110.8
O2 C9 H9B 110.8
C10 C9 H9B 110.8
H9A C9 H9B 108.9
O3 C10 C9 121.1(5)
O3 C10 H10A 107.1
C9 C10 H10A 107.1
O3 C10 H10B 107.1
C9 C10 H10B 107.1
H10A C10 H10B 106.8
O3 C11 C12 115.3(4)
O3 C11 H11A 108.4
C12 C11 H11A 108.4
O3 C11 H11B 108.4
C12 C11 H11B 108.4
H11A C11 H11B 107.5
O4 C12 C11 107.7(3)
O4 C12 H12A 110.2
C11 C12 H12A 110.2
O4 C12 H12B 110.2
C11 C12 H12B 110.2
H12A C12 H12B 108.5
O4 C13 C14 108.1(3)
O4 C13 H13A 110.1
C14 C13 H13A 110.1
O4 C13 H13B 110.1
C14 C13 H13B 110.1
H13A C13 H13B 108.4
O5 C14 C13 108.3(3)
O5 C14 H14A 110.0
C13 C14 H14A 110.0
O5 C14 H14B 110.0
C13 C14 H14B 110.0
H14A C14 H14B 108.4
O6 C15 C16 99.6(4)
O6 C15 H15A 111.8
C16 C15 H15A 111.8
O6 C15 H15B 111.8
C16 C15 H15B 111.8
H15A C15 H15B 109.6
O7 C16 C15 112.0(4)
O7 C16 H16A 109.2
C15 C16 H16A 109.2
O7 C16 H16B 109.2
C15 C16 H16B 109.2
H16A C16 H16B 107.9
O7 C17 C18 106.2(3)
O7 C17 H17A 110.5
C18 C17 H17A 110.5
O7 C17 H17B 110.5
C18 C17 H17B 110.5
H17A C17 H17B 108.7
O8 C18 C17 106.5(4)
O8 C18 H18A 110.4
C17 C18 H18A 110.4
O8 C18 H18B 110.4
C17 C18 H18B 110.4
H18A C18 H18B 108.6
C20 C19 O8 112.3(4)
C20 C19 H19A 109.1
O8 C19 H19A 109.1
C20 C19 H19B 109.1
O8 C19 H19B 109.1
H19A C19 H19B 107.9
C19 C20 O9 110.2(3)
C19 C20 H20A 109.6
O9 C20 H20A 109.6
C19 C20 H20B 109.6
O9 C20 H20B 109.6
H20A C20 H20B 108.1
O9 C21 C22 108.0(2)
O9 C21 H21A 110.1
C22 C21 H21A 110.1
O9 C21 H21B 110.1
C22 C21 H21B 110.1
H21A C21 H21B 108.4
O10 C22 C21 112.5(2)
O10 C22 H22A 109.1
C21 C22 H22A 109.1
O10 C22 H22B 109.1
C21 C22 H22B 109.1
H22A C22 H22B 107.8
C24 C23 C28 120.6(3)
C24 C23 H23 119.7
C28 C23 H23 119.7
C23 C24 C25 119.4(3)
C23 C24 C29 123.4(3)
C25 C24 C29 116.9(2)
C24 C25 C26 120.5(2)
C24 C25 H25 119.7
C26 C25 H25 119.7
O5 C26 C27 127.6(3)
O5 C26 C25 114.6(2)
C27 C26 C25 117.8(3)
C26 C27 C28 121.2(3)
C26 C27 H27 119.4
C28 C27 H27 119.4
C23 C28 O10 124.9(2)
C23 C28 C27 120.4(3)
O10 C28 C27 114.5(2)
C24 C29 S6 118.4(2)
C24 C29 H29A 107.7
S6 C29 H29A 107.7
C24 C29 H29B 107.7
S6 C29 H29B 107.7
H29A C29 H29B 107.1
C31 C30 S5 118.1(3)
C31 C30 S6 122.0(2)
S5 C30 S6 119.27(17)
C30 C31 S4 117.2(3)
C30 C31 H31 121.4
S4 C31 H31 121.4
C33 C32 S4 126.1(2)
C33 C32 S5 121.3(2)
S4 C32 S5 112.52(18)
C32 C33 S3 125.5(3)
C32 C33 S2 120.3(2)
S3 C33 S2 114.1(2)
C35 C34 S3 118.9(3)
C35 C34 H34 120.6
S3 C34 H34 120.6
C34 C35 S1 127.3(3)
C34 C35 S2 114.6(3)
S1 C35 S2 117.54(19)
C2 C36 S1 118.2(2)
C2 C36 H36A 107.8
S1 C36 H36A 107.8
C2 C36 H36B 107.8
S1 C36 H36B 107.8
H36A C36 H36B 107.1
C78 S7 C77 101.85(16)
C80 S8 C78 92.64(14)
C79 S9 C80 93.07(15)
C83 S10 C81 93.49(14)
C82 S11 C81 93.79(14)
C82 S12 C84 102.39(15)
C72 O11 C62 118.0(2)
C60 O12 C61 109.6(2)
C59 O13 C58 111.8(3)
C56 O14 C57 118.1(3)
C49 O15 C55 118.6(2)
C76 O16 C70 117.1(2)
C69 O17 C68 113.6(3)
C66 O18 C67 109.0(3)
C65 O19 C64 111.6(3)
C51 O20 C63 119.2(2)
C50 C49 O15 125.7(3)
C50 C49 C54 121.2(2)
O15 C49 C54 113.1(2)
C49 C50 C51 119.4(3)
C49 C50 H50 120.3
C51 C50 H50 120.3
O20 C51 C50 114.8(2)
O20 C51 C52 124.2(2)
C50 C51 C52 120.9(2)
C51 C52 C53 118.1(2)
C51 C52 H52 121.0
C53 C52 H52 121.0
C54 C53 C52 120.6(3)
C54 C53 C84 117.6(2)
C52 C53 C84 121.6(2)
C53 C54 C49 119.6(2)
C53 C54 H54 120.2
C49 C54 H54 120.2
O15 C55 C56 109.2(3)
O15 C55 H55A 109.8
C56 C55 H55A 109.8
O15 C55 H55B 109.8
C56 C55 H55B 109.8
H55A C55 H55B 108.3
O14 C56 C55 108.7(3)
O14 C56 H56A 109.9
C55 C56 H56A 109.9
O14 C56 H56B 109.9
C55 C56 H56B 109.9
H56A C56 H56B 108.3
C58 C57 O14 107.3(3)
C58 C57 H57A 110.3
O14 C57 H57A 110.3
C58 C57 H57B 110.3
O14 C57 H57B 110.3
H57A C57 H57B 108.5
C57 C58 O13 108.5(3)
C57 C58 H58A 110.0
O13 C58 H58A 110.0
C57 C58 H58B 110.0
O13 C58 H58B 110.0
H58A C58 H58B 108.4
C60 C59 O13 115.4(4)
C60 C59 H59A 108.4
O13 C59 H59A 108.4
C60 C59 H59B 108.4
O13 C59 H59B 108.4
H59A C59 H59B 107.5
C59 C60 O12 112.8(3)
C59 C60 H60A 109.0
O12 C60 H60A 109.0
C59 C60 H60B 109.0
O12 C60 H60B 109.0
H60A C60 H60B 107.8
O12 C61 C62 108.9(2)
O12 C61 H61A 109.9
C62 C61 H61A 109.9
O12 C61 H61B 109.9
C62 C61 H61B 109.9
H61A C61 H61B 108.3
O11 C62 C61 109.0(3)
O11 C62 H62A 109.9
C61 C62 H62A 109.9
O11 C62 H62B 109.9
C61 C62 H62B 109.9
H62A C62 H62B 108.3
O20 C63 C64 109.6(3)
O20 C63 H63A 109.7
C64 C63 H63A 109.7
O20 C63 H63B 109.7
C64 C63 H63B 109.7
H63A C63 H63B 108.2
O19 C64 C63 111.5(3)
O19 C64 H64A 109.3
C63 C64 H64A 109.3
O19 C64 H64B 109.3
C63 C64 H64B 109.3
H64A C64 H64B 108.0
O19 C65 C66 110.5(3)
O19 C65 H65A 109.6
C66 C65 H65A 109.6
O19 C65 H65B 109.6
C66 C65 H65B 109.6
H65A C65 H65B 108.1
O18 C66 C65 109.8(3)
O18 C66 H66A 109.7
C65 C66 H66A 109.7
O18 C66 H66B 109.7
C65 C66 H66B 109.7
H66A C66 H66B 108.2
O18 C67 C68 109.6(3)
O18 C67 H67A 109.7
C68 C67 H67A 109.7
O18 C67 H67B 109.7
C68 C67 H67B 109.7
H67A C67 H67B 108.2
O17 C68 C67 112.7(3)
O17 C68 H68A 109.1
C67 C68 H68A 109.1
O17 C68 H68B 109.1
C67 C68 H68B 109.1
H68A C68 H68B 107.8
O17 C69 C70 109.6(3)
O17 C69 H69A 109.8
C70 C69 H69A 109.8
O17 C69 H69B 109.8
C70 C69 H69B 109.8
H69A C69 H69B 108.2
O16 C70 C69 107.5(3)
O16 C70 H70A 110.2
C69 C70 H70A 110.2
O16 C70 H70B 110.2
C69 C70 H70B 110.2
H70A C70 H70B 108.5
C72 C71 C76 121.3(3)
C72 C71 H71 119.4
C76 C71 H71 119.4
C71 C72 O11 117.3(3)
C71 C72 C73 119.6(3)
O11 C72 C73 122.8(2)
C74 C73 C72 120.3(3)
C74 C73 H73 119.8
C72 C73 H73 119.8
C73 C74 C75 118.2(3)
C73 C74 C77 123.6(3)
C75 C74 C77 118.2(2)
C76 C75 C74 121.9(3)
C76 C75 H75 119.0
C74 C75 H75 119.0
O16 C76 C75 118.1(2)
O16 C76 C71 123.4(3)
C75 C76 C71 118.5(3)
C74 C77 S7 118.6(2)
C74 C77 H77A 107.7
S7 C77 H77A 107.7
C74 C77 H77B 107.7
S7 C77 H77B 107.7
H77A C77 H77B 107.1
C79 C78 S7 129.8(3)
C79 C78 S8 113.9(3)
S7 C78 S8 115.75(16)
C78 C79 S9 122.1(3)
C78 C79 H79 119.0
S9 C79 H79 119.0
C81 C80 S9 123.3(2)
C81 C80 S8 122.8(2)
S9 C80 S8 113.95(18)
C80 C81 S11 122.9(2)
C80 C81 S10 123.5(2)
S11 C81 S10 113.65(17)
C83 C82 S11 118.1(3)
C83 C82 S12 123.9(2)
S11 C82 S12 117.51(17)
C82 C83 S10 118.7(2)
C82 C83 H83 120.6
S10 C83 H83 120.6
C53 C84 S12 117.22(19)
C53 C84 H84A 108.0
S12 C84 H84A 108.0
C53 C84 H84B 108.0
S12 C84 H84B 108.0
H84A C84 H84B 107.2
C37 N1 C38 119.8(3)
C37 N1 C42 118.1(2)
C38 N1 C42 122.1(3)
C47 N2 C43 120.3(2)
C47 N2 C48 120.1(3)
C43 N2 C48 119.6(2)
N1 C37 C41 121.7(3)
N1 C37 H37 119.1
C41 C37 H37 119.1
N1 C38 C39 121.5(3)
N1 C38 H38 119.2
C39 C38 H38 119.2
C38 C39 C40 121.7(3)
C38 C39 H39 119.1
C40 C39 H39 119.1
C39 C40 C41 116.0(3)
C39 C40 C45 122.6(2)
C41 C40 C45 121.4(3)
C37 C41 C40 119.0(3)
C37 C41 H41 120.5
C40 C41 H41 120.5
N1 C42 H42A 109.5
N1 C42 H42B 109.5
H42A C42 H42B 109.5
N1 C42 H42C 109.5
H42A C42 H42C 109.5
H42B C42 H42C 109.5
C44 C43 N2 120.5(3)
C44 C43 H43 119.7
N2 C43 H43 119.7
C43 C44 C45 122.8(3)
C43 C44 H44 118.6
C45 C44 H44 118.6
C46 C45 C44 114.8(2)
C46 C45 C40 121.4(2)
C44 C45 C40 123.6(2)
C47 C46 C45 121.3(2)
C47 C46 H46 119.3
C45 C46 H46 119.3
N2 C47 C46 120.1(3)
N2 C47 H47 119.9
C46 C47 H47 119.9
N2 C48 H48A 109.5
N2 C48 H48B 109.5
H48A C48 H48B 109.5
N2 C48 H48C 109.5
H48A C48 H48C 109.5
H48B C48 H48C 109.5
C93 N3 C94 121.1(2)
C93 N3 C96 118.4(2)
C94 N3 C96 120.4(2)
C85 N4 C89 120.8(2)
C85 N4 C90 116.2(3)
C89 N4 C90 123.0(3)
N4 C85 C86 122.2(3)
N4 C85 H85 118.9
C86 C85 H85 118.9
C85 C86 C87 119.3(3)
C85 C86 H86 120.4
C87 C86 H86 120.4
C88 C87 C86 117.5(2)
C88 C87 C91 122.7(2)
C86 C87 C91 119.8(2)
C87 C88 C89 119.1(3)
C87 C88 H88 120.5
C89 C88 H88 120.5
N4 C89 C88 121.1(3)
N4 C89 H89 119.5
C88 C89 H89 119.5
N4 C90 H90A 109.5
N4 C90 H90B 109.5
H90A C90 H90B 109.5
N4 C90 H90C 109.5
H90A C90 H90C 109.5
H90B C90 H90C 109.5
C92 C91 C95 117.2(2)
C92 C91 C87 122.2(2)
C95 C91 C87 120.7(2)
C91 C92 C93 120.2(3)
C91 C92 H92 119.9
C93 C92 H92 119.9
N3 C93 C92 119.5(3)
N3 C93 H93 120.2
C92 C93 H93 120.2
C95 C94 N3 120.9(3)
C95 C94 H94 119.5
N3 C94 H94 119.5
C94 C95 C91 120.8(3)
C94 C95 H95 119.6
C91 C95 H95 119.6
N3 C96 H96A 109.5
N3 C96 H96B 109.5
H96A C96 H96B 109.5
N3 C96 H96C 109.5
H96A C96 H96C 109.5
H96B C96 H96C 109.5
F21 P3 F23 87.1(3)
F21 P3 F22 174.0(3)
F23 P3 F22 89.9(3)
F21 P3 F29 95.7(3)
F23 P3 F29 88.9(3)
F22 P3 F29 89.4(3)
F21 P3 F19 104.6(3)
F23 P3 F19 168.3(3)
F22 P3 F19 78.5(3)
F29 P3 F19 90.0(2)
F21 P3 F18 83.0(3)
F23 P3 F18 92.4(3)
F22 P3 F18 92.0(3)
F29 P3 F18 178.0(3)
F19 P3 F18 88.9(2)
F8 P1 F7 91.2(2)
F8 P1 F12 86.59(17)
F7 P1 F12 95.14(15)
F8 P1 F9 95.7(2)
F7 P1 F9 88.23(14)
F12 P1 F9 175.87(18)
F8 P1 F10 85.96(18)
F7 P1 F10 175.86(18)
F12 P1 F10 87.71(14)
F9 P1 F10 89.05(14)
F8 P1 F11 175.87(17)
F7 P1 F11 91.76(18)
F12 P1 F11 90.28(17)
F9 P1 F11 87.23(18)
F10 P1 F11 91.22(15)
F4 P2 F2 107.7(3)
F4 P2 F5 86.8(3)
F2 P2 F5 94.2(2)
F4 P2 F6 86.2(2)
F2 P2 F6 162.4(3)
F5 P2 F6 75.3(2)
F4 P2 F3 105.2(3)
F2 P2 F3 90.2(2)
F5 P2 F3 165.3(3)
F6 P2 F3 96.7(2)
F4 P2 F1 168.8(3)
F2 P2 F1 83.5(3)
F5 P2 F1 92.8(3)
F6 P2 F1 82.9(2)
F3 P2 F1 73.8(2)
F24 P4 F16 81.2(3)
F24 P4 F15 79.6(3)
F16 P4 F15 86.5(2)
F24 P4 F13 177.8(4)
F16 P4 F13 96.8(3)
F15 P4 F13 99.3(3)
F24 P4 F17 99.1(4)
F16 P4 F17 94.0(3)
F15 P4 F17 178.5(3)
F13 P4 F17 82.0(3)
F24 P4 F14 93.9(4)
F16 P4 F14 175.1(3)
F15 P4 F14 92.7(2)
F13 P4 F14 88.1(3)
F17 P4 F14 86.7(3)

loop_
_geom_bond_atom_site_label_1
_geom_bond_atom_site_label_2
_geom_bond_distance
S1 C35 1.711(4)
S1 C36 1.744(3)
S2 C33 1.785(3)
S2 C35 1.810(3)
S3 C33 1.719(3)
S3 C34 1.748(4)
S4 C31 1.746(4)
S4 C32 1.754(3)
S5 C30 1.710(3)
S5 C32 1.778(3)
S6 C30 1.775(4)
S6 C29 1.787(3)
O1 C6 1.373(4)
O1 C7 1.455(4)
O2 C8 1.390(5)
O2 C9 1.463(5)
O3 C10 1.233(8)
O3 C11 1.325(6)
O4 C12 1.412(4)
O4 C13 1.444(4)
O5 C26 1.342(3)
O5 C14 1.465(4)
O6 C15 1.347(6)
O6 C4 1.370(4)
O7 C16 1.308(6)
O7 C17 1.445(4)
O8 C18 1.411(5)
O8 C19 1.414(6)
O9 C20 1.383(4)
O9 C21 1.457(4)
O10 C28 1.368(3)
O10 C22 1.409(3)
C1 C2 1.349(4)
C1 C6 1.395(5)
C1 H1 0.9300
C2 C3 1.440(4)
C2 C36 1.503(4)
C3 C4 1.373(5)
C3 H3 0.9300
C4 C5 1.476(5)
C5 C6 1.340(4)
C5 H5 0.9300
C7 C8 1.504(5)
C7 H7A 0.9700
C7 H7B 0.9700
C8 H8A 0.9700
C8 H8B 0.9700
C9 C10 1.470(8)
C9 H9A 0.9700
C9 H9B 0.9700
C10 H10A 0.9700
C10 H10B 0.9700
C11 C12 1.520(5)
C11 H11A 0.9700
C11 H11B 0.9700
C12 H12A 0.9700
C12 H12B 0.9700
C13 C14 1.456(4)
C13 H13A 0.9700
C13 H13B 0.9700
C14 H14A 0.9700
C14 H14B 0.9700
C15 C16 1.650(6)
C15 H15A 0.9700
C15 H15B 0.9700
C16 H16A 0.9700
C16 H16B 0.9700
C17 C18 1.468(5)
C17 H17A 0.9700
C17 H17B 0.9700
C18 H18A 0.9700
C18 H18B 0.9700
C19 C20 1.427(7)
C19 H19A 0.9700
C19 H19B 0.9700
C20 H20A 0.9700
C20 H20B 0.9700
C21 C22 1.450(4)
C21 H21A 0.9700
C21 H21B 0.9700
C22 H22A 0.9700
C22 H22B 0.9700
C23 C24 1.362(3)
C23 C28 1.353(4)
C23 H23 0.9300
C24 C25 1.371(4)
C24 C29 1.536(4)
C25 C26 1.402(4)
C25 H25 0.9300
C26 C27 1.364(4)
C27 C28 1.361(4)
C27 H27 0.9300
C29 H29A 0.9700
C29 H29B 0.9700
C30 C31 1.331(4)
C31 H31 0.9300
C32 C33 1.322(5)
C34 C35 1.342(4)
C34 H34 0.9300
C36 H36A 0.9700
C36 H36B 0.9700
S7 C78 1.741(3)
S7 C77 1.784(3)
S8 C80 1.759(3)
S8 C78 1.804(3)
S9 C79 1.693(4)
S9 C80 1.746(3)
S10 C83 1.725(3)
S10 C81 1.769(3)
S11 C82 1.737(3)
S11 C81 1.751(3)
S12 C82 1.783(4)
S12 C84 1.803(3)
O11 C72 1.387(3)
O11 C62 1.397(3)
O12 C60 1.430(4)
O12 C61 1.441(4)
O13 C59 1.375(5)
O13 C58 1.424(4)
O14 C56 1.366(4)
O14 C57 1.422(3)
O15 C49 1.387(3)
O15 C55 1.399(4)
O16 C76 1.359(3)
O16 C70 1.406(4)
O17 C69 1.337(5)
O17 C68 1.415(4)
O18 C66 1.386(5)
O18 C67 1.389(5)
O19 C65 1.390(4)
O19 C64 1.401(4)
O20 C51 1.375(3)
O20 C63 1.407(4)
C49 C50 1.365(4)
C49 C54 1.391(4)
C50 C51 1.378(4)
C50 H50 0.9300
C51 C52 1.402(4)
C52 C53 1.402(3)
C52 H52 0.9300
C53 C54 1.367(3)
C53 C84 1.510(4)
C54 H54 0.9300
C55 C56 1.432(4)
C55 H55A 0.9700
C55 H55B 0.9700
C56 H56A 0.9700
C56 H56B 0.9700
C57 C58 1.453(4)
C57 H57A 0.9700
C57 H57B 0.9700
C58 H58A 0.9700
C58 H58B 0.9700
C59 C60 1.393(6)
C59 H59A 0.9700
C59 H59B 0.9700
C60 H60A 0.9700
C60 H60B 0.9700
C61 C62 1.561(4)
C61 H61A 0.9700
C61 H61B 0.9700
C62 H62A 0.9700
C62 H62B 0.9700
C63 C64 1.452(4)
C63 H63A 0.9700
C63 H63B 0.9700
C64 H64A 0.9700
C64 H64B 0.9700
C65 C66 1.488(6)
C65 H65A 0.9700
C65 H65B 0.9700
C66 H66A 0.9700
C66 H66B 0.9700
C67 C68 1.444(6)
C67 H67A 0.9700
C67 H67B 0.9700
C68 H68A 0.9700
C68 H68B 0.9700
C69 C70 1.567(5)
C69 H69A 0.9700
C69 H69B 0.9700
C70 H70A 0.9700
C70 H70B 0.9700
C71 C72 1.343(4)
C71 C76 1.379(4)
C71 H71 0.9300
C72 C73 1.390(4)
C73 C74 1.355(4)
C73 H73 0.9300
C74 C75 1.396(4)
C74 C77 1.511(4)
C75 C76 1.341(4)
C75 H75 0.9300
C77 H77A 0.9700
C77 H77B 0.9700
C78 C79 1.300(4)
C79 H79 0.9300
C80 C81 1.328(4)
C82 C83 1.297(4)
C83 H83 0.9300
C84 H84A 0.9700
C84 H84B 0.9700
N1 C37 1.279(4)
N1 C38 1.323(4)
N1 C42 1.518(4)
N2 C47 1.358(4)
N2 C43 1.335(4)
N2 C48 1.469(3)
C37 C41 1.398(4)
C37 H37 0.9300
C38 C39 1.348(4)
C38 H38 0.9300
C39 C40 1.349(4)
C39 H39 0.9300
C40 C41 1.393(4)
C40 C45 1.450(4)
C41 H41 0.9300
C42 H42A 0.9600
C42 H42B 0.9600
C42 H42C 0.9600
C43 C44 1.352(4)
C43 H43 0.9300
C44 C45 1.383(4)
C44 H44 0.9300
C45 C46 1.418(4)
C46 C47 1.360(4)
C46 H46 0.9300
C47 H47 0.9300
C48 H48A 0.9600
C48 H48B 0.9600
C48 H48C 0.9600
N3 C93 1.329(4)
N3 C94 1.333(4)
N3 C96 1.484(3)
N4 C85 1.336(4)
N4 C89 1.325(4)
N4 C90 1.527(3)
C85 C86 1.342(4)
C85 H85 0.9300
C86 C87 1.457(4)
C86 H86 0.9300
C87 C88 1.366(4)
C87 C91 1.463(3)
C88 C89 1.422(4)
C88 H88 0.9300
C89 H89 0.9300
C90 H90A 0.9600
C90 H90B 0.9600
C90 H90C 0.9600
C91 C92 1.361(4)
C91 C95 1.404(4)
C92 C93 1.401(4)
C92 H92 0.9300
C93 H93 0.9300
C94 C95 1.336(4)
C94 H94 0.9300
C95 H95 0.9300
C96 H96A 0.9600
C96 H96B 0.9600
C96 H96C 0.9600
P3 F21 1.408(4)
P3 F23 1.421(4)
P3 F22 1.441(5)
P3 F29 1.477(4)
P3 F19 1.465(3)
P3 F18 1.474(4)
P1 F8 1.508(3)
P1 F7 1.547(3)
P1 F12 1.546(2)
P1 F9 1.573(2)
P1 F10 1.551(2)
P1 F11 1.580(3)
P2 F4 1.358(3)
P2 F2 1.436(3)
P2 F5 1.438(3)
P2 F6 1.499(3)
P2 F3 1.520(3)
P2 F1 1.614(4)
P4 F24 1.333(5)
P4 F16 1.460(4)
P4 F15 1.484(3)
P4 F13 1.501(5)
P4 F17 1.538(4)
P4 F14 1.524(5)

loop_
_geom_torsion_atom_site_label_1
_geom_torsion_atom_site_label_2
_geom_torsion_atom_site_label_3
_geom_torsion_atom_site_label_4
_geom_torsion
C6 C1 C2 C3 0.3(5)
C6 C1 C2 C36 175.2(4)
C1 C2 C3 C4 -3.9(5)
C36 C2 C3 C4 -179.2(3)
C2 C3 C4 O6 -178.4(3)
C2 C3 C4 C5 5.1(5)
C15 O6 C4 C3 -168.0(4)
C15 O6 C4 C5 8.4(6)
C3 C4 C5 C6 -2.6(5)
O6 C4 C5 C6 -179.0(3)
C4 C5 C6 O1 179.6(3)
C4 C5 C6 C1 -0.9(6)
C7 O1 C6 C5 -178.6(3)
C7 O1 C6 C1 2.0(5)
C2 C1 C6 C5 2.1(6)
C2 C1 C6 O1 -178.5(3)
C6 O1 C7 C8 160.9(3)
C9 O2 C8 C7 -169.9(4)
O1 C7 C8 O2 64.8(4)
C8 O2 C9 C10 178.6(4)
C11 O3 C10 C9 151.2(4)
O2 C9 C10 O3 61.3(6)
C10 O3 C11 C12 74.1(6)
C13 O4 C12 C11 172.2(4)
O3 C11 C12 O4 54.4(5)
C12 O4 C13 C14 167.4(4)
C26 O5 C14 C13 176.2(3)
O4 C13 C14 O5 65.3(4)
C4 O6 C15 C16 -174.8(3)
C17 O7 C16 C15 167.5(4)
O6 C15 C16 O7 67.0(6)
C16 O7 C17 C18 -129.9(5)
C19 O8 C18 C17 -174.9(3)
O7 C17 C18 O8 -68.4(4)
C18 O8 C19 C20 -178.1(3)
O8 C19 C20 O9 68.3(5)
C21 O9 C20 C19 163.5(3)
C20 O9 C21 C22 179.9(3)
C28 O10 C22 C21 168.7(3)
O9 C21 C22 O10 61.9(3)
C28 C23 C24 C25 1.8(5)
C28 C23 C24 C29 175.6(3)
C23 C24 C25 C26 0.8(5)
C29 C24 C25 C26 -173.3(3)
C14 O5 C26 C27 -3.1(5)
C14 O5 C26 C25 175.0(3)
C24 C25 C26 O5 178.9(3)
C24 C25 C26 C27 -2.7(5)
O5 C26 C27 C28 -179.8(3)
C25 C26 C27 C28 2.1(5)
C24 C23 C28 O10 -177.4(3)
C24 C23 C28 C27 -2.5(5)
C22 O10 C28 C23 -17.7(4)
C22 O10 C28 C27 167.1(3)
C26 C27 C28 C23 0.5(5)
C26 C27 C28 O10 175.9(3)
C23 C24 C29 S6 12.1(4)
C25 C24 C29 S6 -174.0(2)
C30 S6 C29 C24 68.7(3)
C32 S5 C30 C31 11.6(3)
C32 S5 C30 S6 -177.38(19)
C29 S6 C30 C31 -130.2(3)
C29 S6 C30 S5 59.2(2)
S5 C30 C31 S4 -2.0(4)
S6 C30 C31 S4 -172.77(17)
C32 S4 C31 C30 -8.9(3)
C31 S4 C32 C33 -161.6(3)
C31 S4 C32 S5 15.99(19)
C30 S5 C32 C33 160.8(3)
C30 S5 C32 S4 -16.93(19)
S4 C32 C33 S3 176.98(17)
S5 C32 C33 S3 -0.4(4)
S4 C32 C33 S2 -1.2(4)
S5 C32 C33 S2 -178.58(16)
C34 S3 C33 C32 -161.9(3)
C34 S3 C33 S2 16.37(19)
C35 S2 C33 C32 161.9(3)
C35 S2 C33 S3 -16.50(18)
C33 S3 C34 C35 -9.7(3)
S3 C34 C35 S1 -171.04(19)
S3 C34 C35 S2 -0.5(3)
C36 S1 C35 C34 -132.5(3)
C36 S1 C35 S2 57.2(2)
C33 S2 C35 C34 10.1(3)
C33 S2 C35 S1 -178.42(19)
C1 C2 C36 S1 5.8(5)
C3 C2 C36 S1 -179.3(3)
C35 S1 C36 C2 69.1(3)
C55 O15 C49 C50 14.0(5)
C55 O15 C49 C54 -168.8(3)
O15 C49 C50 C51 178.9(3)
C54 C49 C50 C51 2.0(5)
C63 O20 C51 C50 172.7(3)
C63 O20 C51 C52 -4.3(4)
C49 C50 C51 O20 177.7(3)
C49 C50 C51 C52 -5.2(5)
O20 C51 C52 C53 -176.5(3)
C50 C51 C52 C53 6.7(4)
C51 C52 C53 C54 -5.0(4)
C51 C52 C53 C84 170.5(3)
C52 C53 C54 C49 1.9(4)
C84 C53 C54 C49 -173.8(3)
C50 C49 C54 C53 -0.3(5)
O15 C49 C54 C53 -177.7(3)
C49 O15 C55 C56 174.5(3)
C57 O14 C56 C55 -174.8(3)
O15 C55 C56 O14 78.0(4)
C56 O14 C57 C58 -149.0(3)
O14 C57 C58 O13 -74.5(4)
C59 O13 C58 C57 -177.2(3)
C58 O13 C59 C60 -174.2(3)
O13 C59 C60 O12 60.5(4)
C61 O12 C60 C59 170.8(3)
C60 O12 C61 C62 174.0(3)
C72 O11 C62 C61 166.9(3)
O12 C61 C62 O11 59.9(3)
C51 O20 C63 C64 164.6(3)
C65 O19 C64 C63 -176.6(3)
O20 C63 C64 O19 60.2(4)
C64 O19 C65 C66 164.8(3)
C67 O18 C66 C65 174.8(3)
O19 C65 C66 O18 62.2(4)
C66 O18 C67 C68 173.9(3)
C69 O17 C68 C67 -140.0(4)
O18 C67 C68 O17 -59.1(4)
C68 O17 C69 C70 176.1(3)
C76 O16 C70 C69 179.4(3)
O17 C69 C70 O16 69.7(4)
C76 C71 C72 O11 177.3(3)
C76 C71 C72 C73 3.2(5)
C62 O11 C72 C71 171.4(3)
C62 O11 C72 C73 -14.6(4)
C71 C72 C73 C74 -0.5(5)
O11 C72 C73 C74 -174.3(3)
C72 C73 C74 C75 -2.7(5)
C72 C73 C74 C77 178.5(3)
C73 C74 C75 C76 3.5(5)
C77 C74 C75 C76 -177.7(3)
C70 O16 C76 C75 -169.1(3)
C70 O16 C76 C71 8.9(5)
C74 C75 C76 O16 177.2(3)
C74 C75 C76 C71 -0.9(5)
C72 C71 C76 O16 179.6(3)
C72 C71 C76 C75 -2.5(5)
C73 C74 C77 S7 5.3(5)
C75 C74 C77 S7 -173.5(3)
C78 S7 C77 C74 69.2(3)
C77 S7 C78 C79 -129.2(3)
C77 S7 C78 S8 59.46(19)
C80 S8 C78 C79 11.6(3)
C80 S8 C78 S7 -175.67(17)
S7 C78 C79 S9 -170.62(19)
S8 C78 C79 S9 0.9(4)
C80 S9 C79 C78 -12.9(3)
C79 S9 C80 C81 -158.9(3)
C79 S9 C80 S8 20.22(18)
C78 S8 C80 C81 159.3(3)
C78 S8 C80 S9 -19.82(18)
S9 C80 C81 S11 -0.3(4)
S8 C80 C81 S11 -179.30(16)
S9 C80 C81 S10 178.61(16)
S8 C80 C81 S10 -0.4(4)
C82 S11 C81 C80 164.9(3)
C82 S11 C81 S10 -14.04(18)
C83 S10 C81 C80 -164.6(3)
C83 S10 C81 S11 14.37(18)
C81 S11 C82 C83 8.3(3)
C81 S11 C82 S12 -179.50(18)
C84 S12 C82 C83 -134.7(3)
C84 S12 C82 S11 53.5(2)
S11 C82 C83 S10 0.8(4)
S12 C82 C83 S10 -170.89(17)
C81 S10 C83 C82 -9.3(3)
C54 C53 C84 S12 -174.9(2)
C52 C53 C84 S12 9.4(4)
C82 S12 C84 C53 67.6(3)
C38 N1 C37 C41 -0.7(5)
C42 N1 C37 C41 179.3(3)
C37 N1 C38 C39 1.2(5)
C42 N1 C38 C39 -178.8(3)
N1 C38 C39 C40 -3.4(6)
C38 C39 C40 C41 4.8(5)
C38 C39 C40 C45 -178.2(3)
N1 C37 C41 C40 2.3(5)
C39 C40 C41 C37 -4.2(5)
C45 C40 C41 C37 178.7(3)
C47 N2 C43 C44 -1.3(5)
C48 N2 C43 C44 -179.5(3)
N2 C43 C44 C45 2.1(5)
C43 C44 C45 C46 -3.3(5)
C43 C44 C45 C40 -179.2(3)
C39 C40 C45 C46 -26.2(5)
C41 C40 C45 C46 150.6(3)
C39 C40 C45 C44 149.4(3)
C41 C40 C45 C44 -33.7(5)
C44 C45 C46 C47 3.8(5)
C40 C45 C46 C47 179.8(3)
C43 N2 C47 C46 1.8(5)
C48 N2 C47 C46 -179.9(3)
C45 C46 C47 N2 -3.2(5)
C89 N4 C85 C86 -0.6(5)
C90 N4 C85 C86 179.5(3)
N4 C85 C86 C87 1.3(5)
C85 C86 C87 C88 -2.6(4)
C85 C86 C87 C91 179.0(3)
C86 C87 C88 C89 3.2(4)
C91 C87 C88 C89 -178.5(3)
C85 N4 C89 C88 1.1(5)
C90 N4 C89 C88 -179.0(3)
C87 C88 C89 N4 -2.5(5)
C88 C87 C91 C92 151.3(3)
C86 C87 C91 C92 -30.4(4)
C88 C87 C91 C95 -27.8(4)
C86 C87 C91 C95 150.5(3)
C95 C91 C92 C93 -0.5(4)
C87 C91 C92 C93 -179.7(3)
C94 N3 C93 C92 5.0(4)
C96 N3 C93 C92 -175.8(3)
C91 C92 C93 N3 -3.6(5)
C93 N3 C94 C95 -2.1(5)
C96 N3 C94 C95 178.7(3)
N3 C94 C95 C91 -2.2(5)
C92 C91 C95 C94 3.4(4)
C87 C91 C95 C94 -177.4(3)

loop_
_platon_squeeze_void_nr
_platon_squeeze_void_average_x
_platon_squeeze_void_average_y
_platon_squeeze_void_average_z
_platon_squeeze_void_volume
_platon_squeeze_void_count_electrons
_platon_squeeze_void_content
1 0.062 0.256 0.878 1155 271 ' '
2 -0.056 0.744 0.378 1155 272 ' '
3 0.107 0.367 0.323 13 0 ' '
4 0.276 0.685 0.876 25 2 ' '
5 0.274 0.391 0.238 9 0 ' '
6 0.607 0.633 0.823 13 0 ' '
7 0.776 0.315 0.376 25 2 ' '
8 0.774 0.609 0.738 9 0 ' '
